data_4126352
loop_
_publ_author_name
'Shen, Kun'
'Wang, Qiu'

_publ_section_title
;
 Copper-Catalyzed Alkene Aminoazidation as a Rapid Entry to 1,2-Diamines
 and Installation of an Azide Reporter onto Azahetereocycles.
;
_journal_name_full 'Journal of the American Chemical Society'
_journal_paper_doi 10.1021/jacs.7b06852
_journal_year 2017
_chemical_formula_moiety 'C19 H23 N3 O6'
_chemical_formula_sum 'C19 H23 N3 O6'
_chemical_formula_weight 389.40
_chemical_name_common SK-V-166
_space_group_crystal_system monoclinic
_space_group_IT_number 14
_space_group_name_Hall '-P 2ybc'
_space_group_name_H-M_alt 'P 1 21/c 1'
_symmetry_space_group_name_Hall '-P 2ybc'
_symmetry_space_group_name_H-M 'P 1 21/c 1'
_atom_sites_solution_hydrogens mixed
_cell_angle_alpha 90
_cell_angle_beta 94.624(3)
_cell_angle_gamma 90
_cell_formula_units_Z 4
_cell_length_a 14.2012(8)
_cell_length_b 10.1164(5)
_cell_length_c 13.3572(7)
_cell_measurement_reflns_used 7630
_cell_measurement_temperature 100.(2)
_cell_measurement_theta_max 25.7759
_cell_measurement_theta_min 2.4746
_cell_volume 1912.72(18)
_computing_cell_refinement 'SAINT V8.37A (Bruker AXS Inc., 2015)'
_computing_data_collection 'Bruker Instrument Service v2013.12.0.0'
_computing_data_reduction 'SAINT V8.37A (Bruker AXS Inc., 2015)'
_computing_molecular_graphics 'shelXle (C.B. Huebschle, rev 786)'
_computing_structure_refinement 'SHELXL-2014/7 (Sheldrick, 2014)'
_diffrn_ambient_temperature 100.(2)
_diffrn_detector_area_resol_mean 8.3333
_diffrn_measured_fraction_theta_full 0.997
_diffrn_measured_fraction_theta_max 0.997
_diffrn_measurement_device_type 'Bruker-Nonius X8 Kappa APEX II'
_diffrn_measurement_method 'phi and omega scans'
_diffrn_radiation_monochromator graphite
_diffrn_radiation_type MoK\a
_diffrn_radiation_wavelength 0.71073
_diffrn_reflns_av_R_equivalents 0.0704
_diffrn_reflns_av_unetI/netI 0.0379
_diffrn_reflns_limit_h_max 17
_diffrn_reflns_limit_h_min -17
_diffrn_reflns_limit_k_max 12
_diffrn_reflns_limit_k_min -12
_diffrn_reflns_limit_l_max 16
_diffrn_reflns_limit_l_min -16
_diffrn_reflns_number 40760
_diffrn_reflns_theta_full 26.43
_diffrn_reflns_theta_max 26.43
_diffrn_reflns_theta_min 2.48
_diffrn_source 'fine-focus sealed tube'
_exptl_absorpt_coefficient_mu 0.102
_exptl_absorpt_correction_T_max 0.99
_exptl_absorpt_correction_T_min 0.91
_exptl_absorpt_correction_type multi-scan
_exptl_absorpt_process_details
;
SADABS-2016/2 - Bruker AXS area detector scaling and absorption correction
;
_exptl_crystal_colour colourless
_exptl_crystal_density_diffrn 1.352
_exptl_crystal_density_method 'not measured'
_exptl_crystal_description block
_exptl_crystal_F_000 824
_exptl_crystal_size_max 0.257
_exptl_crystal_size_mid 0.134
_exptl_crystal_size_min 0.084
_refine_diff_density_max 0.245
_refine_diff_density_min -0.260
_refine_ls_extinction_method none
_refine_ls_goodness_of_fit_ref 1.043
_refine_ls_hydrogen_treatment mixed
_refine_ls_matrix_type full
_refine_ls_number_parameters 261
_refine_ls_number_reflns 3933
_refine_ls_number_restraints 0
_refine_ls_restrained_S_all 1.043
_refine_ls_R_factor_all 0.0696
_refine_ls_R_factor_gt 0.0431
_refine_ls_shift/su_max 0.000
_refine_ls_shift/su_mean 0.000
_refine_ls_structure_factor_coef Fsqd
_refine_ls_weighting_details 'w=1/[\s^2^(Fo^2^)+(0.0610P)^2^+0.4572P] where P=(Fo^2^+2Fc^2^)/3'
_refine_ls_weighting_scheme calc
_refine_ls_wR_factor_gt 0.1007
_refine_ls_wR_factor_ref 0.1143
_reflns_number_gt 2914
_reflns_number_total 3933
_reflns_threshold_expression 'I > 2\s(I)'
_cod_data_source_file ja7b06852_si_005.cif
_cod_data_source_block rds585
_cod_depositor_comments
;
The following automatic conversions were performed:

'_exptl_absorpt_correction_type' value 'Multi-Scan' changed to
'multi-scan' according to
/home/data/users/saulius/crontab/automatic-downloads/rss-feeds/ACS/lib/dictionaries/cif_core.dic
dictionary named 'cif_core.dic' version 2.4.2 from 2011-04-26.

Automatic conversion script
Id: cif_fix_values 4973 2017-02-22 13:04:09Z antanas 
;
_cod_database_code 4126352

loop_
_space_group_symop_operation_xyz
'x, y, z'
'-x, y+1/2, -z+1/2'
'-x, -y, -z'
'x, -y-1/2, z-1/2'

loop_
_atom_site_type_symbol
_atom_site_label
_atom_site_fract_x
_atom_site_fract_y
_atom_site_fract_z
_atom_site_U_iso_or_equiv
_atom_site_adp_type
_atom_site_calc_flag
_atom_site_refinement_flags_adp
_atom_site_refinement_flags_posn
_atom_site_occupancy
O O1 0.45335(8) 0.36717(12) 0.15619(9) 0.0220(3) Uani d . . 1
O O2 0.56905(8) 0.57912(12) 0.10914(9) 0.0221(3) Uani d . . 1
O O3 0.22052(8) 0.80673(13) -0.02179(10) 0.0280(3) Uani d . . 1
O O4 0.22896(8) 0.64013(12) -0.13604(9) 0.0211(3) Uani d . . 1
O O5 0.14023(8) 0.43140(12) 0.20738(9) 0.0235(3) Uani d . . 1
O O6 0.43492(8) 0.49342(12) 0.36627(9) 0.0217(3) Uani d . . 1
N N1 0.47623(9) 0.58963(14) 0.13396(11) 0.0185(3) Uani d . . 1
N N2 0.35691(10) 0.69526(15) -0.03932(11) 0.0197(3) Uani d . . 1
H H2 0.3831(14) 0.634(2) -0.0724(15) 0.023(5) Uiso d . . 1
N N3 0.29588(9) 0.47231(14) 0.26445(10) 0.0185(3) Uani d . . 1
C C1 0.42663(11) 0.48229(17) 0.15476(12) 0.0172(4) Uani d . . 1
C C2 0.32828(11) 0.53399(17) 0.17530(12) 0.0185(4) Uani d . . 1
H H2A 0.2827 0.5133 0.1164 0.022 Uiso calc U R 1
C C3 0.34011(12) 0.68453(17) 0.18410(13) 0.0210(4) Uani d . . 1
H H3A 0.3456 0.7118 0.2555 0.025 Uiso calc U R 1
H H3B 0.2851 0.7302 0.1493 0.025 Uiso calc U R 1
C C4 0.43094(12) 0.71876(16) 0.13438(12) 0.0184(4) Uani d . . 1
H H4 0.4704 0.7803 0.1787 0.022 Uiso calc U R 1
C C5 0.41633(12) 0.77684(17) 0.02938(12) 0.0194(4) Uani d . . 1
H H5A 0.3872 0.8654 0.0335 0.023 Uiso calc U R 1
H H5B 0.4786 0.7883 0.0021 0.023 Uiso calc U R 1
C C6 0.63118(13) 0.5970(2) 0.19965(15) 0.0308(5) Uani d . . 1
H H6A 0.6969 0.5997 0.1823 0.046 Uiso calc U R 1
H H6B 0.623 0.5232 0.2457 0.046 Uiso calc U R 1
H H6C 0.6157 0.6802 0.2322 0.046 Uiso calc U R 1
C C7 0.26437(12) 0.72189(17) -0.06162(13) 0.0190(4) Uani d . . 1
C C8 0.12557(11) 0.63098(18) -0.15939(14) 0.0227(4) Uani d . . 1
C C9 0.08552(13) 0.76157(18) -0.19938(15) 0.0271(4) Uani d . . 1
H H9A 0.1195 0.7896 -0.2568 0.041 Uiso calc U R 1
H H9B 0.0929 0.8287 -0.1464 0.041 Uiso calc U R 1
H H9C 0.0183 0.7507 -0.2207 0.041 Uiso calc U R 1
C C10 0.08007(13) 0.5847(2) -0.06739(15) 0.0311(5) Uani d . . 1
H H10A 0.084 0.6549 -0.0167 0.047 Uiso calc U R 1
H H10B 0.1131 0.5059 -0.04 0.047 Uiso calc U R 1
H H10C 0.0136 0.5631 -0.0857 0.047 Uiso calc U R 1
C C11 0.11694(13) 0.5267(2) -0.24150(16) 0.0338(5) Uani d . . 1
H H11A 0.1432 0.443 -0.215 0.051 Uiso calc U R 1
H H11B 0.1518 0.5555 -0.298 0.051 Uiso calc U R 1
H H11C 0.0502 0.5144 -0.2644 0.051 Uiso calc U R 1
C C12 0.20361(12) 0.42863(17) 0.27380(13) 0.0192(4) Uani d . . 1
C C13 0.20239(12) 0.37923(16) 0.37854(13) 0.0191(4) Uani d . . 1
C C14 0.12976(13) 0.32623(18) 0.42778(13) 0.0244(4) Uani d . . 1
H H14 0.0682 0.3165 0.3952 0.029 Uiso calc U R 1
C C15 0.15001(13) 0.28740(19) 0.52703(14) 0.0273(4) Uani d . . 1
H H15 0.1015 0.2506 0.5633 0.033 Uiso calc U R 1
C C16 0.24073(13) 0.30185(18) 0.57403(13) 0.0255(4) Uani d . . 1
H H16 0.2529 0.2734 0.6416 0.031 Uiso calc U R 1
C C17 0.31348(13) 0.35642(17) 0.52488(13) 0.0216(4) Uani d . . 1
H H17 0.375 0.3668 0.5574 0.026 Uiso calc U R 1
C C18 0.29259(12) 0.39520(16) 0.42642(13) 0.0184(4) Uani d . . 1
C C19 0.35303(12) 0.45841(16) 0.35472(12) 0.0178(4) Uani d . . 1

loop_
_atom_site_aniso_label
_atom_site_aniso_U_11
_atom_site_aniso_U_22
_atom_site_aniso_U_33
_atom_site_aniso_U_12
_atom_site_aniso_U_13
_atom_site_aniso_U_23
O1 0.0249(7) 0.0211(7) 0.0190(7) 0.0026(5) -0.0044(5) -0.0002(5)
O2 0.0121(6) 0.0319(7) 0.0216(7) 0.0001(5) -0.0035(5) -0.0032(5)
O3 0.0222(7) 0.0305(7) 0.0300(7) 0.0061(6) -0.0069(6) -0.0074(6)
O4 0.0121(6) 0.0289(7) 0.0211(7) -0.0005(5) -0.0063(5) -0.0036(5)
O5 0.0183(6) 0.0324(7) 0.0183(6) 0.0008(5) -0.0072(5) -0.0022(5)
O6 0.0164(6) 0.0297(7) 0.0180(6) -0.0019(5) -0.0043(5) 0.0002(5)
N1 0.0117(7) 0.0240(8) 0.0193(8) 0.0013(6) -0.0017(6) -0.0001(6)
N2 0.0161(7) 0.0251(8) 0.0167(8) 0.0013(6) -0.0049(6) -0.0030(6)
N3 0.0156(7) 0.0261(8) 0.0129(7) -0.0006(6) -0.0048(6) 0.0015(6)
C1 0.0197(9) 0.0226(9) 0.0083(8) 0.0005(7) -0.0055(6) 0.0002(7)
C2 0.0173(8) 0.0247(9) 0.0125(8) 0.0004(7) -0.0041(7) 0.0013(7)
C3 0.0215(9) 0.0254(9) 0.0156(9) 0.0050(7) -0.0013(7) 0.0002(7)
C4 0.0190(8) 0.0199(9) 0.0153(8) 0.0007(7) -0.0051(7) -0.0027(7)
C5 0.0183(9) 0.0220(9) 0.0167(9) -0.0033(7) -0.0055(7) 0.0006(7)
C6 0.0220(10) 0.0346(11) 0.0328(11) 0.0029(8) -0.0160(8) -0.0077(9)
C7 0.0181(9) 0.0231(9) 0.0149(8) -0.0013(7) -0.0031(7) 0.0013(7)
C8 0.0106(8) 0.0270(10) 0.0290(10) -0.0012(7) -0.0068(7) 0.0011(8)
C9 0.0201(9) 0.0310(10) 0.0285(10) -0.0008(8) -0.0085(8) 0.0053(8)
C10 0.0175(9) 0.0391(11) 0.0357(12) -0.0016(8) -0.0033(8) 0.0122(9)
C11 0.0205(9) 0.0374(12) 0.0410(12) -0.0011(8) -0.0128(9) -0.0091(9)
C12 0.0174(8) 0.0214(9) 0.0181(9) 0.0011(7) -0.0020(7) -0.0031(7)
C13 0.0202(9) 0.0186(9) 0.0175(9) -0.0002(7) -0.0037(7) -0.0012(7)
C14 0.0211(9) 0.0295(10) 0.0218(10) -0.0039(7) -0.0026(7) -0.0017(8)
C15 0.0272(10) 0.0317(11) 0.0230(10) -0.0078(8) 0.0018(8) 0.0030(8)
C16 0.0320(10) 0.0278(10) 0.0160(9) -0.0023(8) -0.0028(8) 0.0039(7)
C17 0.0225(9) 0.0233(9) 0.0179(9) 0.0006(7) -0.0045(7) 0.0006(7)
C18 0.0202(9) 0.0191(9) 0.0154(9) 0.0020(7) -0.0017(7) -0.0012(7)
C19 0.0183(9) 0.0195(9) 0.0149(9) 0.0021(7) -0.0036(7) -0.0023(7)

loop_
_atom_type_symbol
_atom_type_description
_atom_type_scat_dispersion_real
_atom_type_scat_dispersion_imag
_atom_type_scat_source
C C 0.0033 0.0016 'International Tables Vol C Tables 4.2.6.8 and 6.1.1.4'
H H 0.0000 0.0000 'International Tables Vol C Tables 4.2.6.8 and 6.1.1.4'
N N 0.0061 0.0033 'International Tables Vol C Tables 4.2.6.8 and 6.1.1.4'
O O 0.0106 0.0060 'International Tables Vol C Tables 4.2.6.8 and 6.1.1.4'

loop_
_geom_angle_atom_site_label_1
_geom_angle_atom_site_label_2
_geom_angle_atom_site_label_3
_geom_angle
N1 O2 C6 108.48(13)
C7 O4 C8 119.68(13)
C1 N1 O2 120.93(13)
C1 N1 C4 119.21(14)
O2 N1 C4 119.83(13)
C7 N2 C5 122.08(15)
C7 N2 H2 118.8(13)
C5 N2 H2 118.6(13)
C12 N3 C19 111.87(14)
C12 N3 C2 124.79(13)
C19 N3 C2 123.19(13)
O1 C1 N1 127.48(16)
O1 C1 C2 127.30(15)
N1 C1 C2 105.22(14)
N3 C2 C3 113.79(14)
N3 C2 C1 110.66(13)
C3 C2 C1 104.83(13)
N3 C2 H2A 109.1
C3 C2 H2A 109.1
C1 C2 H2A 109.1
C2 C3 C4 106.30(13)
C2 C3 H3A 110.5
C4 C3 H3A 110.5
C2 C3 H3B 110.5
C4 C3 H3B 110.5
H3A C3 H3B 108.7
N1 C4 C5 111.77(14)
N1 C4 C3 100.71(13)
C5 C4 C3 115.40(14)
N1 C4 H4 109.5
C5 C4 H4 109.5
C3 C4 H4 109.5
N2 C5 C4 113.11(14)
N2 C5 H5A 109.0
C4 C5 H5A 109.0
N2 C5 H5B 109.0
C4 C5 H5B 109.0
H5A C5 H5B 107.8
O2 C6 H6A 109.5
O2 C6 H6B 109.5
H6A C6 H6B 109.5
O2 C6 H6C 109.5
H6A C6 H6C 109.5
H6B C6 H6C 109.5
O3 C7 N2 124.83(16)
O3 C7 O4 125.52(15)
N2 C7 O4 109.64(15)
O4 C8 C10 109.32(14)
O4 C8 C9 110.92(14)
C10 C8 C9 112.58(16)
O4 C8 C11 102.51(14)
C10 C8 C11 110.94(16)
C9 C8 C11 110.12(16)
C8 C9 H9A 109.5
C8 C9 H9B 109.5
H9A C9 H9B 109.5
C8 C9 H9C 109.5
H9A C9 H9C 109.5
H9B C9 H9C 109.5
C8 C10 H10A 109.5
C8 C10 H10B 109.5
H10A C10 H10B 109.5
C8 C10 H10C 109.5
H10A C10 H10C 109.5
H10B C10 H10C 109.5
C8 C11 H11A 109.5
C8 C11 H11B 109.5
H11A C11 H11B 109.5
C8 C11 H11C 109.5
H11A C11 H11C 109.5
H11B C11 H11C 109.5
O5 C12 N3 124.99(16)
O5 C12 C13 129.20(16)
N3 C12 C13 105.81(14)
C14 C13 C18 121.48(16)
C14 C13 C12 130.30(16)
C18 C13 C12 108.22(15)
C13 C14 C15 117.42(16)
C13 C14 H14 121.3
C15 C14 H14 121.3
C14 C15 C16 120.81(17)
C14 C15 H15 119.6
C16 C15 H15 119.6
C17 C16 C15 121.77(17)
C17 C16 H16 119.1
C15 C16 H16 119.1
C18 C17 C16 117.00(16)
C18 C17 H17 121.5
C16 C17 H17 121.5
C17 C18 C13 121.51(16)
C17 C18 C19 130.29(15)
C13 C18 C19 108.19(14)
O6 C19 N3 124.14(16)
O6 C19 C18 130.01(15)
N3 C19 C18 105.85(13)

loop_
_geom_bond_atom_site_label_1
_geom_bond_atom_site_label_2
_geom_bond_distance
O1 C1 1.225(2)
O2 N1 1.3890(18)
O2 C6 1.449(2)
O3 C7 1.209(2)
O4 C7 1.358(2)
O4 C8 1.4791(19)
O5 C12 1.212(2)
O6 C19 1.214(2)
N1 C1 1.336(2)
N1 C4 1.456(2)
N2 C7 1.351(2)
N2 C5 1.453(2)
N2 H2 0.86(2)
N3 C12 1.398(2)
N3 C19 1.405(2)
N3 C2 1.452(2)
C1 C2 1.537(2)
C2 C3 1.536(2)
C2 H2A 1.0
C3 C4 1.537(2)
C3 H3A 0.99
C3 H3B 0.99
C4 C5 1.519(2)
C4 H4 1.0
C5 H5A 0.99
C5 H5B 0.99
C6 H6A 0.98
C6 H6B 0.98
C6 H6C 0.98
C8 C10 1.508(3)
C8 C9 1.518(2)
C8 C11 1.520(3)
C9 H9A 0.98
C9 H9B 0.98
C9 H9C 0.98
C10 H10A 0.98
C10 H10B 0.98
C10 H10C 0.98
C11 H11A 0.98
C11 H11B 0.98
C11 H11C 0.98
C12 C13 1.487(2)
C13 C14 1.376(3)
C13 C18 1.394(2)
C14 C15 1.390(3)
C14 H14 0.95
C15 C16 1.395(3)
C15 H15 0.95
C16 C17 1.383(3)
C16 H16 0.95
C17 C18 1.382(2)
C17 H17 0.95
C18 C19 1.482(2)

loop_
_geom_hbond_atom_site_label_D
_geom_hbond_atom_site_label_H
_geom_hbond_atom_site_label_A
_geom_hbond_site_symmetry_A
_geom_hbond_distance_DH
_geom_hbond_distance_HA
_geom_hbond_distance_DA
_geom_hbond_angle_DHA
N2 H2 O1 3_665 0.86(2) 2.66(2) 3.282(2) 130.4(16)
N2 H2 O2 3_665 0.86(2) 2.33(2) 3.137(2) 156.7(17)

loop_
_geom_torsion_atom_site_label_1
_geom_torsion_atom_site_label_2
_geom_torsion_atom_site_label_3
_geom_torsion_atom_site_label_4
_geom_torsion
C6 O2 N1 C1 -94.27(17)
C6 O2 N1 C4 87.67(17)
O2 N1 C1 O1 0.8(3)
C4 N1 C1 O1 178.87(15)
O2 N1 C1 C2 -178.52(12)
C4 N1 C1 C2 -0.45(19)
C12 N3 C2 C3 103.39(18)
C19 N3 C2 C3 -71.79(19)
C12 N3 C2 C1 -138.89(16)
C19 N3 C2 C1 45.9(2)
O1 C1 C2 N3 46.0(2)
N1 C1 C2 N3 -134.68(14)
O1 C1 C2 C3 169.08(16)
N1 C1 C2 C3 -11.60(17)
N3 C2 C3 C4 139.77(14)
C1 C2 C3 C4 18.73(16)
C1 N1 C4 C5 -110.99(17)
O2 N1 C4 C5 67.10(18)
C1 N1 C4 C3 12.07(19)
O2 N1 C4 C3 -169.84(13)
C2 C3 C4 N1 -18.08(16)
C2 C3 C4 C5 102.42(16)
C7 N2 C5 C4 99.62(19)
N1 C4 C5 N2 60.28(19)
C3 C4 C5 N2 -54.0(2)
C5 N2 C7 O3 -6.5(3)
C5 N2 C7 O4 172.82(14)
C8 O4 C7 O3 -13.2(3)
C8 O4 C7 N2 167.54(14)
C7 O4 C8 C10 -59.74(19)
C7 O4 C8 C9 65.0(2)
C7 O4 C8 C11 -177.49(15)
C19 N3 C12 O5 179.07(16)
C2 N3 C12 O5 3.4(3)
C19 N3 C12 C13 -1.57(18)
C2 N3 C12 C13 -177.22(14)
O5 C12 C13 C14 -1.1(3)
N3 C12 C13 C14 179.53(18)
O5 C12 C13 C18 179.27(17)
N3 C12 C13 C18 -0.05(18)
C18 C13 C14 C15 -0.8(3)
C12 C13 C14 C15 179.62(18)
C13 C14 C15 C16 -0.1(3)
C14 C15 C16 C17 0.8(3)
C15 C16 C17 C18 -0.5(3)
C16 C17 C18 C13 -0.4(3)
C16 C17 C18 C19 178.62(17)
C14 C13 C18 C17 1.1(3)
C12 C13 C18 C17 -179.23(16)
C14 C13 C18 C19 -178.09(16)
C12 C13 C18 C19 1.54(19)
C12 N3 C19 O6 -177.51(16)
C2 N3 C19 O6 -1.8(3)
C12 N3 C19 C18 2.48(18)
C2 N3 C19 C18 178.21(14)
C17 C18 C19 O6 -1.6(3)
C13 C18 C19 O6 177.55(17)
C17 C18 C19 N3 178.42(17)
C13 C18 C19 N3 -2.44(18)
